data_4313986
loop_
_publ_author_name
'Benjamin D. Ward'
'Stuart R. Dubberley'
'Lutz H. Gade'
'Philip Mountford'

_publ_contact_author
;
  Dr P. Mountford         
  Inorganic Chemistry Laboratory
  South Parks Road
  Oxford
  OX1 3QR
  UK
;
_publ_contact_author_email Philip.Mountford@chem.ox.ac.uk
_publ_contact_author_fax '+44 1865 272690'
_publ_contact_author_phone '+44 1865 272679'
_publ_section_title
;
 Group 6 Imido Complexes Supported by Diamido-Donor Ligands
;
_journal_name_full 'Inorganic Chemistry'
_journal_page_first 4961
_journal_page_last 4969
_journal_paper_doi 10.1021/ic034377s
_journal_volume 42
_journal_year 2003
_chemical_formula_moiety ' C33 H44 N4 Si2 W1 '
_chemical_formula_sum 'C33 H44 N4 Si2 W'
_chemical_formula_weight 736.76
_chemical_name_systematic
;                                                 
  [W{(2-C5NH4)C(Me)(CH2NSiMe3)2}(NPh)Ph2]   
;
_space_group_IT_number 4
_symmetry_cell_setting monoclinic
_symmetry_space_group_name_Hall 'P 2yb'
_symmetry_space_group_name_H-M 'P 1 21 1'
_atom_sites_solution_hydrogens geom
_atom_sites_solution_primary direct
_cell_angle_alpha 90
_cell_angle_beta 108.1435(28)
_cell_angle_gamma 90
_cell_formula_units_Z 2
_cell_length_a 9.6367(5)
_cell_length_b 17.1252(11)
_cell_length_c 10.4777(5)
_cell_measurement_reflns_used 5881
_cell_measurement_temperature 150
_cell_measurement_theta_max 27.485
_cell_measurement_theta_min 2.910
_cell_volume 1643.17(16)
_computing_cell_refinement
;                                                     
KappaCCD software 'DENZO' (Otwinowski & Minor, 1996)  
;
_computing_data_collection
;                                                 
KappaCCD software 'Collect' (Nonius, 2000)        
;
_computing_data_reduction
;                                                 
KappaCCD software 'DENZO' (Otwinowski & Minor, 1996)
;
_computing_molecular_graphics 'CAMERON (Watkin, Prout and Pearce, 1996)'
_computing_publication_material
;                                     
CRYSTALS Issue 10 (Watkin et al, 1996) 
;
_computing_structure_refinement
;                                           
CRYSTALS Issue 10 (Watkin et al, 1996)      
;
_computing_structure_solution 'SIR92 (Altomare, et al, 1994)'
_diffrn_ambient_temperature 150
_diffrn_measurement_device_type 'Nonius KappaCCD'
_diffrn_measurement_method \w/2\q
_diffrn_radiation_type 'Mo K\a'
_diffrn_radiation_wavelength 0.71073
_diffrn_reflns_av_R_equivalents 0.07
_diffrn_reflns_limit_h_max 12
_diffrn_reflns_limit_h_min -12
_diffrn_reflns_limit_k_max 22
_diffrn_reflns_limit_k_min -21
_diffrn_reflns_limit_l_max 13
_diffrn_reflns_limit_l_min -13
_diffrn_reflns_number 11744
_diffrn_reflns_theta_max 27.485
_diffrn_reflns_theta_min 2.910
_diffrn_standards_decay_% 'not measured'
_diffrn_standards_interval_count 'not measured'
_diffrn_standards_interval_time 'not measured'
_diffrn_standards_number 'not measured'
_exptl_absorpt_coefficient_mu 3.62
_exptl_absorpt_correction_T_max 0.696
_exptl_absorpt_correction_T_min 0.337
_exptl_absorpt_correction_type multi-scan
_exptl_crystal_colour brown
_exptl_crystal_density_diffrn 1.49
_exptl_crystal_density_meas ?
_exptl_crystal_density_method none
_exptl_crystal_description plate
_exptl_crystal_F_000 741.54
_exptl_crystal_size_max 0.30
_exptl_crystal_size_mid 0.30
_exptl_crystal_size_min 0.10
_refine_diff_density_max 0.87
_refine_diff_density_min -0.97
_refine_ls_abs_structure_Flack 0.20(3)
_refine_ls_extinction_coef 'none required'
_refine_ls_extinction_method None
_refine_ls_goodness_of_fit_ref 0.9146
_refine_ls_hydrogen_treatment 'riding model'
_refine_ls_matrix_type full
_refine_ls_number_parameters 361
_refine_ls_number_reflns 3096
_refine_ls_number_restraints 382
_refine_ls_R_factor_gt 0.0642
_refine_ls_shift/su_max 0.0019
_refine_ls_structure_factor_coef F
_refine_ls_weighting_details
;
Chebychev polynomial with 3 parameters, Carruthers & Watkin , 1979,
0.640    -.336E-010.307  
;
_refine_ls_weighting_scheme 'Chebychev polynomial'
_refine_ls_wR_factor_ref 0.0683
_reflns_limit_h_max 11
_reflns_limit_h_min -12
_reflns_limit_k_max 22
_reflns_limit_k_min -21
_reflns_limit_l_max 13
_reflns_limit_l_min 0
_reflns_number_gt 3096
_reflns_number_total 6948
_reflns_threshold_expression >3.00\s(I)
_cod_data_source_file ic034377ssi20030415_021439_1.cif
_cod_data_source_block compound_6
_cod_depositor_comments
;
The following automatic conversions were performed:

'_symmetry_cell_setting' value 'Monoclinic ' changed to 'monoclinic'
according to the built-in table from CIF Core dictionary named
'cif_core.dic' version 2.4.1 from 2010-06-29.

Automatic conversion script
Id: cif_fix_values 1646 2011-03-28 12:23:43Z adriana 

The following automatic conversions were performed:

'_exptl_crystal_density_meas' value 'not measured' was changed to '?'
- the value is perceived as not measured.

Automatic conversion script
Id: cif_fix_values 3008 2015-01-20 13:52:24Z robertas 

The following automatic conversions were performed:

'_atom_sites_solution_primary' value 'direct methods' was changed to
'direct'.

'_atom_sites_solution_hydrogens' value 'geometric' was changed to
'geom'.

Automatic conversion script
Id: cif_fix_values 6452 2018-10-05 10:23:21Z andrius 
;
_cod_original_cell_volume 1643.2(6)
_cod_original_sg_symbol_H-M 'P 1 21 1 '
_cod_original_formula_sum ' C33 H44 N4 Si2 W1 '
_cod_database_code 4313986

loop_
_symmetry_equiv_pos_as_xyz
x,y,z
-x,y+1/2,-z

loop_
_atom_site_label
_atom_site_fract_x
_atom_site_fract_y
_atom_site_fract_z
_atom_site_U_iso_or_equiv
_atom_site_occupancy
_atom_site_adp_type
W1 0.98361(6) 0.14544(17) 0.74610(8) 0.0339 1.0000 Uani
N1 0.9172(14) 0.1750(9) 0.8783(15) 0.0361 1.0000 Uani
N2 1.1395(14) 0.223(1) 0.7499(16) 0.0345 1.0000 Uani
N3 0.8498(14) 0.207(1) 0.5896(15) 0.0344 1.0000 Uani
N4 1.0644(9) 0.0885(9) 0.5831(12) 0.0349 1.0000 Uani
Si1 1.2478(6) 0.2772(5) 0.8918(7) 0.0504 1.0000 Uani
Si2 0.6719(6) 0.2371(4) 0.5767(7) 0.0479 1.0000 Uani
C1 0.8586(11) 0.1927(11) 0.9819(11) 0.0384 1.0000 Uani
C2 0.789(1) 0.137(1) 1.0331(11) 0.0390 1.0000 Uani
C3 0.727(1) 0.159(1) 1.1334(12) 0.0392 1.0000 Uani
C4 0.7352(11) 0.2318(11) 1.1783(11) 0.0391 1.0000 Uani
C5 0.8042(12) 0.2881(9) 1.1282(13) 0.0393 1.0000 Uani
C6 0.8668(11) 0.269(1) 1.0300(13) 0.0391 1.0000 Uani
C7 1.1554(17) 0.0692(8) 0.8725(18) 0.0356 1.0000 Uani
C8 1.2872(17) 0.0571(9) 0.853(2) 0.0365 1.0000 Uani
C9 1.4050(19) 0.0083(8) 0.9462(18) 0.0367 1.0000 Uani
C10 1.3757(18) -0.0242(8) 1.0540(18) 0.0364 1.0000 Uani
C11 1.2410(17) -0.0121(8) 1.0758(18) 0.0366 1.0000 Uani
C12 1.1319(18) 0.0328(8) 0.9882(17) 0.0367 1.0000 Uani
C13 0.8302(16) 0.0463(9) 0.690(2) 0.0358 1.0000 Uani
C14 0.7325(17) 0.0429(11) 0.543(2) 0.0365 1.0000 Uani
C15 0.6283(17) -0.010(1) 0.503(2) 0.0365 1.0000 Uani
C16 0.6046(17) -0.064(1) 0.591(2) 0.0364 1.0000 Uani
C17 0.6891(16) -0.066(1) 0.728(2) 0.0365 1.0000 Uani
C18 0.8054(16) -0.0059(9) 0.770(2) 0.0364 1.0000 Uani
C19 1.083(1) 0.0117(11) 0.5800(13) 0.0352 1.0000 Uani
C20 1.120(1) -0.0215(9) 0.4776(16) 0.0353 1.0000 Uani
C21 1.139(1) 0.0286(12) 0.3688(14) 0.0353 1.0000 Uani
C22 1.120(1) 0.104(1) 0.3738(14) 0.0352 1.0000 Uani
C23 1.0831(9) 0.1369(9) 0.4794(12) 0.0352 1.0000 Uani
C24 1.0672(14) 0.2201(11) 0.4937(15) 0.0353 1.0000 Uani
C25 1.1003(19) 0.2733(12) 0.3873(19) 0.0356 1.0000 Uani
C26 1.1753(17) 0.2460(12) 0.6297(16) 0.0351 1.0000 Uani
C27 0.9043(15) 0.2372(13) 0.4822(19) 0.0349 1.0000 Uani
C28 1.168(2) 0.3807(14) 0.883(2) 0.0507 1.0000 Uani
C29 1.439(2) 0.2815(15) 0.888(2) 0.0506 1.0000 Uani
C30 1.251(2) 0.2339(14) 1.053(2) 0.0505 1.0000 Uani
C31 0.682(2) 0.3324(14) 0.656(3) 0.0483 1.0000 Uani
C32 0.5583(19) 0.2408(15) 0.392(2) 0.0480 1.0000 Uani
C33 0.5683(18) 0.1745(13) 0.663(2) 0.0478 1.0000 Uani
H21 0.787 0.083 0.9963 0.0429 1.0000 Uiso
H31 0.680 0.116 1.1693 0.0431 1.0000 Uiso
H51 0.8064 0.3423 1.1643 0.0431 1.0000 Uiso
H61 0.9145 0.312 0.9934 0.0430 1.0000 Uiso
H81 1.2996 0.0814 0.770 0.0414 1.0000 Uiso
H101 1.4506 -0.0563 1.1209 0.0414 1.0000 Uiso
H111 1.2225 -0.0352 1.1566 0.0415 1.0000 Uiso
H121 1.0369 0.0401 1.0064 0.0416 1.0000 Uiso
H141 0.7451 0.0825 0.478 0.0413 1.0000 Uiso
H151 0.5629 -0.011 0.408 0.0413 1.0000 Uiso
H161 0.5257 -0.104 0.558 0.0413 1.0000 Uiso
H171 0.6748 -0.105 0.793 0.0413 1.0000 Uiso
H181 0.8703 -0.0060 0.865 0.0413 1.0000 Uiso
H191 1.071 -0.0217 0.6540 0.0408 1.0000 Uiso
H201 1.133 -0.0793 0.4743 0.0409 1.0000 Uiso
H211 1.163 0.0050 0.2909 0.0408 1.0000 Uiso
H221 1.133 0.138 0.3009 0.0408 1.0000 Uiso
H251 1.0823 0.3283 0.4104 0.0411 1.0000 Uiso
H252 1.2062 0.2665 0.3972 0.0411 1.0000 Uiso
H253 1.0406 0.2620 0.2925 0.0411 1.0000 Uiso
H261 1.2739 0.2253 0.6349 0.0407 1.0000 Uiso
H262 1.1777 0.3044 0.6303 0.0407 1.0000 Uiso
H271 0.8930 0.2951 0.4845 0.0406 1.0000 Uiso
H272 0.8419 0.2166 0.3936 0.0406 1.0000 Uiso
H301 1.313 0.2663 1.129 0.0610 1.0000 Uiso
H302 1.292 0.1800 1.059 0.0610 1.0000 Uiso
H303 1.149 0.2314 1.058 0.0610 1.0000 Uiso
H311 0.582 0.3514 0.649 0.0609 1.0000 Uiso
H312 0.742 0.3280 0.753 0.0609 1.0000 Uiso
H313 0.730 0.3701 0.610 0.0609 1.0000 Uiso
H91 1.5003 0.0011 0.9285 0.0450 1.0000 Uiso
H41 0.6892 0.2429 1.2497 0.0466 1.0000 Uiso
H281 1.228 0.4119 0.962 0.0662 1.0000 Uiso
H282 1.168 0.4068 0.798 0.0662 1.0000 Uiso
H283 1.065 0.3773 0.886 0.0662 1.0000 Uiso
H291 1.500 0.3122 0.967 0.0662 1.0000 Uiso
H292 1.482 0.2281 0.890 0.0662 1.0000 Uiso
H293 1.439 0.3086 0.803 0.0662 1.0000 Uiso
H321 0.4577 0.2590 0.385 0.0659 1.0000 Uiso
H322 0.6032 0.2778 0.342 0.0659 1.0000 Uiso
H323 0.5530 0.1874 0.352 0.0659 1.0000 Uiso
H331 0.4690 0.1968 0.650 0.0658 1.0000 Uiso
H332 0.6226 0.1707 0.761 0.0658 1.0000 Uiso
H333 0.5586 0.1213 0.622 0.0658 1.0000 Uiso

loop_
_atom_site_aniso_label
_atom_site_aniso_U_11
_atom_site_aniso_U_22
_atom_site_aniso_U_33
_atom_site_aniso_U_23
_atom_site_aniso_U_13
_atom_site_aniso_U_12
W1 0.0263(3) 0.0480(4) 0.0302(3) 0.0052(12) 0.0129(2) 0.0012(9)
N1 0.0285(9) 0.050(1) 0.032(1) 0.0049(14) 0.0116(9) 0.0016(13)
N2 0.0271(9) 0.0481(9) 0.0308(9) 0.0052(14) 0.0124(8) 0.0009(12)
N3 0.0268(9) 0.0483(9) 0.0306(9) 0.0054(14) 0.0124(8) 0.0012(12)
N4 0.0273(8) 0.0485(9) 0.0312(9) 0.0051(14) 0.0122(8) 0.0011(12)
Si1 0.039(3) 0.063(4) 0.045(3) -0.004(3) 0.007(2) -0.008(3)
Si2 0.032(3) 0.070(4) 0.043(3) 0.001(3) 0.015(2) 0.008(3)
C1 0.0306(12) 0.0515(13) 0.0331(13) 0.0046(17) 0.0101(12) 0.0021(15)
C2 0.0312(14) 0.0520(15) 0.0336(14) 0.0045(18) 0.0097(13) 0.0022(17)
C3 0.0313(14) 0.0521(15) 0.0337(15) 0.0045(18) 0.0096(13) 0.0022(17)
C4 0.0313(14) 0.0520(15) 0.0337(14) 0.0045(18) 0.0095(13) 0.0023(17)
C5 0.0314(14) 0.0521(15) 0.0337(15) 0.0044(18) 0.0094(13) 0.0024(17)
C6 0.0313(14) 0.0520(15) 0.0336(14) 0.0045(18) 0.0096(13) 0.0022(17)
C7 0.0282(9) 0.049(1) 0.031(1) 0.0051(14) 0.0115(9) 0.0016(13)
C8 0.0291(12) 0.0491(12) 0.0321(12) 0.0050(16) 0.0108(11) 0.0018(14)
C9 0.0293(13) 0.0492(13) 0.0323(13) 0.0050(16) 0.0107(12) 0.0017(15)
C10 0.0291(12) 0.0491(13) 0.0320(12) 0.0050(16) 0.0109(11) 0.0017(14)
C11 0.0293(13) 0.0492(13) 0.0322(13) 0.0050(17) 0.0108(12) 0.0018(15)
C12 0.0293(13) 0.0492(14) 0.0323(13) 0.0050(17) 0.0107(12) 0.0018(15)
C13 0.0282(9) 0.049(1) 0.032(1) 0.0051(15) 0.0116(9) 0.0005(13)
C14 0.0290(12) 0.0493(12) 0.0321(12) 0.0050(16) 0.0111(11) 0.0002(14)
C15 0.0291(12) 0.0494(13) 0.0321(12) 0.0050(16) 0.0111(12) 0.0003(15)
C16 0.0290(12) 0.0494(12) 0.0321(12) 0.0050(16) 0.0111(11) 0.0003(14)
C17 0.0291(12) 0.0494(13) 0.0322(12) 0.0051(16) 0.0111(12) 0.0002(15)
C18 0.0289(12) 0.0493(12) 0.0321(12) 0.0050(16) 0.0112(11) 0.0003(14)
C19 0.028(1) 0.0486(11) 0.031(1) 0.0050(15) 0.012(1) 0.0012(13)
C20 0.028(1) 0.0487(11) 0.0315(11) 0.0050(15) 0.012(1) 0.0012(14)
C21 0.028(1) 0.0487(11) 0.031(1) 0.0050(15) 0.012(1) 0.0011(13)
C22 0.028(1) 0.0487(11) 0.0314(11) 0.0051(15) 0.012(1) 0.0012(14)
C23 0.0276(9) 0.049(1) 0.0313(9) 0.0051(14) 0.0121(9) 0.0012(13)
C24 0.0278(9) 0.049(1) 0.0313(9) 0.0052(14) 0.0121(9) 0.0012(13)
C25 0.0283(13) 0.0490(14) 0.0316(13) 0.0053(17) 0.0121(13) 0.0015(16)
C26 0.028(1) 0.048(1) 0.031(1) 0.0053(15) 0.012(1) 0.0010(13)
C27 0.027(1) 0.049(1) 0.031(1) 0.0054(15) 0.012(1) 0.0011(13)
C28 0.039(3) 0.063(4) 0.045(4) -0.004(3) 0.007(3) -0.008(3)
C29 0.039(3) 0.063(4) 0.045(4) -0.004(3) 0.007(3) -0.008(3)
C30 0.039(3) 0.063(4) 0.045(4) -0.004(3) 0.007(3) -0.008(3)
C31 0.033(3) 0.070(5) 0.043(3) 0.001(3) 0.014(3) 0.008(3)
C32 0.032(3) 0.070(5) 0.043(3) 0.001(3) 0.014(3) 0.008(3)
C33 0.032(3) 0.070(5) 0.043(3) 0.001(3) 0.015(3) 0.008(3)

loop_
_atom_type_symbol
_atom_type_scat_dispersion_real
_atom_type_scat_dispersion_imag
_atom_type_scat_Cromer_Mann_a1
_atom_type_scat_Cromer_Mann_b1
_atom_type_scat_Cromer_Mann_a2
_atom_type_scat_Cromer_Mann_b2
_atom_type_scat_Cromer_Mann_a3
_atom_type_scat_Cromer_Mann_b3
_atom_type_scat_Cromer_Mann_a4
_atom_type_scat_Cromer_Mann_b4
_atom_type_scat_Cromer_Mann_c
_atom_type_scat_source
'C   ' 0.0020 0.0020 2.3100 20.8439 1.0200 10.2075 1.5886 0.5687 0.8650 51.6512 0.2156 International_Tables_Vol_IV_Table_2.2B
'H   ' 0.0000 0.0000 0.4930 10.5109 0.3229 26.1257 0.1402 3.1424 0.0408 57.7997 0.0030 International_Tables_Vol_IV_Table_2.2B
'N   ' 0.0040 0.0030 12.2126 0.0057 3.1322 9.8933 2.0125 28.9975 1.1663 0.5826 -11.5290 International_Tables_Vol_IV_Table_2.2B
'Si  ' 0.0720 0.0710 6.2915 2.4386 3.0353 32.3337 1.9891 0.6785 1.5410 81.6937 1.1407 International_Tables_Vol_IV_Table_2.2B
'W   ' -1.4210 6.8720 29.0818 1.7203 15.4300 9.2259 14.4327 0.3217 5.1198 57.0560 9.8875 International_Tables_Vol_IV_Table_2.2B

loop_
_geom_bond_atom_site_label_1
_geom_bond_site_symmetry_1
_geom_bond_atom_site_label_2
_geom_bond_site_symmetry_2
_geom_bond_distance
_geom_bond_publ_flag
W1 . N1 . 1.771(15) yes
W1 . N2 . 1.996(15) yes
W1 . N3 . 2.032(15) yes
W1 . N4 . 2.302(13) yes
W1 . C7 . 2.199(19) yes
W1 . C13 . 2.207(19) yes
N1 . C1 . 1.40(2) yes
N2 . Si1 . 1.787(18) yes
N2 . C26 . 1.46(2) yes
N3 . Si2 . 1.757(14) yes
N3 . C27 . 1.48(2) yes
N4 . C19 . 1.33(2) yes
N4 . C23 . 1.42(2) yes
Si1 . C28 . 1.92(2) yes
Si1 . C29 . 1.86(2) yes
Si1 . C30 . 1.84(2) yes
Si2 . C31 . 1.82(3) yes
Si2 . C32 . 1.91(2) yes
Si2 . C33 . 1.88(2) yes
C1 . C2 . 1.37(2) yes
C1 . C6 . 1.40(2) yes
C2 . C3 . 1.408(18) yes
C3 . C4 . 1.32(2) yes
C4 . C5 . 1.37(2) yes
C5 . C6 . 1.38(2) yes
C7 . C8 . 1.36(2) yes
C7 . C12 . 1.44(3) yes
C8 . C9 . 1.50(3) yes
C9 . C10 . 1.36(3) yes
C10 . C11 . 1.40(2) yes
C11 . C12 . 1.39(3) yes
C13 . C14 . 1.53(3) yes
C13 . C18 . 1.30(3) yes
C14 . C15 . 1.32(3) yes
C15 . C16 . 1.38(3) yes
C16 . C17 . 1.41(3) yes
C17 . C18 . 1.48(3) yes
C19 . C20 . 1.35(2) yes
C20 . C21 . 1.48(2) yes
C21 . C22 . 1.31(2) yes
C22 . C23 . 1.38(2) yes
C23 . C24 . 1.45(3) yes
C24 . C25 . 1.548(16) yes
